data_4119687
loop_
_publ_author_name
'Mika\"el Brasse'
'Juan C\'ampora'
'Jonathan A. Ellman'
'Robert G. Bergman'

_publ_section_title
;
 Mechanistic Study of the Oxidative Coupling of Styrene with
 2-Phenylpyridine Derivatives Catalyzed by Cationic Rhodium(III) via C-H
 Activation
;
_journal_name_full 'Journal of the American Chemical Society'
_journal_page_first 6427
_journal_page_last 6430
_journal_paper_doi 10.1021/ja401561q
_journal_volume 135
_journal_year 2013
_chemical_formula_sum 'C23 H25 F7 N2 Rh Sb'
_chemical_formula_weight 687.11
_chemical_name_common MB-V-49
_chemical_name_systematic
;
 complex9
;
_space_group.centring_type P

_space_group_IT_number 2
_space_group.IT_number 2

_symmetry_cell_setting triclinic
_symmetry_space_group_name_Hall '-P 1'
_symmetry_space_group_name_H-M 'P -1'
_atom_sites_solution_hydrogens geom
_atom_sites_solution_primary direct
_atom_sites_solution_secondary difmap
_audit_creation_method SHELXL-97
_cell_angle_alpha 86.896(6)
_cell_angle_beta 85.075(6)
_cell_angle_gamma 79.653(6)
_cell_formula_units_Z 2
_cell_length_a 8.6861(12)
_cell_length_b 10.7322(14)
_cell_length_c 13.5895(18)
_cell_measurement_reflns_used 7331
_cell_measurement_temperature 100(2)
_cell_measurement_theta_max 25.37
_cell_measurement_theta_min 2.39
_cell_volume 1240.7(3)
_computing_cell_refinement 'Bruker SAINT'
_computing_data_collection 'Bruker APEX2'
_computing_data_reduction 'Bruker SAINT'
_computing_molecular_graphics ORTEP-32
_computing_publication_material WinGX
_computing_structure_refinement SHELXL-97
_computing_structure_solution SIR-2011
_diffrn_ambient_temperature 100(2)
_diffrn_detector_area_resol_mean 8.366
_diffrn_measured_fraction_theta_full 0.999
_diffrn_measured_fraction_theta_max 0.992
_diffrn_measurement_device_type 'Bruker APEX-II CCD'
_diffrn_measurement_method 'phi and omega scans'
_diffrn_radiation_monochromator 'QUAZAR multilayer mirrors'
_diffrn_radiation_source 'microfocus sealed tube'
_diffrn_radiation_type MoK\a
_diffrn_radiation_wavelength 0.71073
_diffrn_reflns_av_R_equivalents 0.0363
_diffrn_reflns_av_sigmaI/netI 0.0451
_diffrn_reflns_limit_h_max 10
_diffrn_reflns_limit_h_min -10
_diffrn_reflns_limit_k_max 12
_diffrn_reflns_limit_k_min -12
_diffrn_reflns_limit_l_max 16
_diffrn_reflns_limit_l_min -15
_diffrn_reflns_number 13707
_diffrn_reflns_theta_full 25.00
_diffrn_reflns_theta_max 25.41
_diffrn_reflns_theta_min 1.93
_exptl_absorpt_coefficient_mu 1.820
_exptl_absorpt_correction_T_max 0.9645
_exptl_absorpt_correction_T_min 0.8681
_exptl_absorpt_correction_type multi-scan
_exptl_absorpt_process_details SADABS
_exptl_crystal_colour colorless
_exptl_crystal_density_diffrn 1.839
_exptl_crystal_description plate
_exptl_crystal_F_000 672
_exptl_crystal_size_max 0.08
_exptl_crystal_size_mid 0.08
_exptl_crystal_size_min 0.02
_refine_diff_density_max 0.952
_refine_diff_density_min -0.681
_refine_diff_density_rms 0.109
_refine_ls_extinction_method none
_refine_ls_goodness_of_fit_ref 1.037
_refine_ls_hydrogen_treatment constr
_refine_ls_matrix_type full
_refine_ls_number_parameters 313
_refine_ls_number_reflns 4548
_refine_ls_number_restraints 0
_refine_ls_restrained_S_all 1.037
_refine_ls_R_factor_all 0.0452
_refine_ls_R_factor_gt 0.0301
_refine_ls_shift/su_max 0.000
_refine_ls_shift/su_mean 0.000
_refine_ls_structure_factor_coef Fsqd
_refine_ls_weighting_details 'calc w=1/[\s^2^(Fo^2^)+(0.0249P)^2^+1.2272P] where P=(Fo^2^+2Fc^2^)/3'
_refine_ls_weighting_scheme calc
_refine_ls_wR_factor_gt 0.0609
_refine_ls_wR_factor_ref 0.0665
_reflns_number_gt 3607
_reflns_number_total 4548
_reflns_threshold_expression >2sigma(I)
_cod_data_source_file ja401561q_si_001_4.cif
_cod_data_source_block complex9
_cod_depositor_comments
;
The following automatic conversions were performed:

'_space_group.centring_type' value 'primitive' was replaced with the
value 'P' as specified in the replacement file
'/home/antanas/src/cod-tools/trunk/data/replacement-values/replacement_values.lst'.

Automatic conversion script
Id: cif_fix_values 5642 2017-10-24 12:04:52Z antanas 
;
_cod_database_code 4119687

loop_
_symmetry_equiv_pos_as_xyz
'x, y, z'
'-x, -y, -z'

loop_
_atom_site_label
_atom_site_type_symbol
_atom_site_fract_x
_atom_site_fract_y
_atom_site_fract_z
_atom_site_U_iso_or_equiv
_atom_site_adp_type
_atom_site_occupancy
_atom_site_symmetry_multiplicity
_atom_site_calc_flag
_atom_site_refinement_flags
C1 C 0.3702(4) 0.4334(4) 0.6348(3) 0.0169(9) Uani 1 1 d .
C2 C 0.3706(5) 0.5098(4) 0.7169(3) 0.0186(9) Uani 1 1 d .
C3 C 0.5267(5) 0.4873(4) 0.7486(3) 0.0189(9) Uani 1 1 d .
C4 C 0.6267(4) 0.4072(3) 0.6776(3) 0.0167(9) Uani 1 1 d .
C5 C 0.5317(4) 0.3726(3) 0.6094(3) 0.0136(8) Uani 1 1 d .
C6 C 0.2328(5) 0.4290(4) 0.5765(3) 0.0253(10) Uani 1 1 d .
H6A H 0.1352 0.4555 0.6175 0.038 Uiso 1 1 calc R
H6B H 0.2371 0.3424 0.5557 0.038 Uiso 1 1 calc R
H6C H 0.2361 0.4864 0.5180 0.038 Uiso 1 1 calc R
C7 C 0.2354(5) 0.6028(4) 0.7602(3) 0.0286(11) Uani 1 1 d .
H7A H 0.2417 0.6879 0.7321 0.043 Uiso 1 1 calc R
H7B H 0.2396 0.6021 0.8321 0.043 Uiso 1 1 calc R
H7C H 0.1365 0.5792 0.7448 0.043 Uiso 1 1 calc R
C8 C 0.5803(5) 0.5546(4) 0.8294(3) 0.0272(10) Uani 1 1 d .
H8A H 0.6091 0.6347 0.8027 0.041 Uiso 1 1 calc R
H8B H 0.6716 0.5013 0.8568 0.041 Uiso 1 1 calc R
H8C H 0.4952 0.5721 0.8817 0.041 Uiso 1 1 calc R
C9 C 0.8010(4) 0.3732(4) 0.6784(3) 0.0228(10) Uani 1 1 d .
H9A H 0.8391 0.2986 0.6389 0.034 Uiso 1 1 calc R
H9B H 0.8293 0.3542 0.7466 0.034 Uiso 1 1 calc R
H9C H 0.8490 0.4445 0.6504 0.034 Uiso 1 1 calc R
C10 C 0.5818(5) 0.2894(4) 0.5238(3) 0.0216(9) Uani 1 1 d .
H10A H 0.5728 0.3409 0.4620 0.032 Uiso 1 1 calc R
H10B H 0.5144 0.2252 0.5247 0.032 Uiso 1 1 calc R
H10C H 0.6911 0.2476 0.5283 0.032 Uiso 1 1 calc R
C11 C 0.2762(4) 0.3102(3) 0.8764(3) 0.0140(8) Uani 1 1 d .
C12 C 0.1164(4) 0.3539(4) 0.8736(3) 0.0169(9) Uani 1 1 d .
H12 H 0.0750 0.3921 0.8145 0.020 Uiso 1 1 calc R
C13 C 0.0184(4) 0.3415(4) 0.9572(3) 0.0182(9) Uani 1 1 d .
C14 C 0.0705(5) 0.2870(4) 1.0445(3) 0.0198(9) Uani 1 1 d .
H14 H -0.0003 0.2808 1.1011 0.024 Uiso 1 1 calc R
C15 C 0.2299(5) 0.2411(4) 1.0477(3) 0.0187(9) Uani 1 1 d .
H15 H 0.2694 0.2021 1.1070 0.022 Uiso 1 1 calc R
C16 C 0.3321(4) 0.2519(3) 0.9642(3) 0.0141(8) Uani 1 1 d .
C17 C 0.4993(4) 0.1950(3) 0.9600(3) 0.0157(9) Uani 1 1 d .
C18 C 0.5773(5) 0.1291(4) 1.0371(3) 0.0208(9) Uani 1 1 d .
H18 H 0.5246 0.1243 1.1010 0.025 Uiso 1 1 calc R
C19 C 0.7318(5) 0.0704(4) 1.0206(3) 0.0251(10) Uani 1 1 d .
H19 H 0.7865 0.0261 1.0732 0.030 Uiso 1 1 calc R
C20 C 0.8059(5) 0.0768(4) 0.9270(3) 0.0225(10) Uani 1 1 d .
H20 H 0.9114 0.0356 0.9140 0.027 Uiso 1 1 calc R
C21 C 0.7242(5) 0.1443(4) 0.8524(3) 0.0182(9) Uani 1 1 d .
H21 H 0.7755 0.1487 0.7880 0.022 Uiso 1 1 calc R
C22 C 0.2945(6) -0.0520(4) 0.6519(4) 0.0347(12) Uani 1 1 d .
H22A H 0.3855 -0.1208 0.6473 0.052 Uiso 1 1 calc R
H22B H 0.2552 -0.0319 0.5864 0.052 Uiso 1 1 calc R
H22C H 0.2117 -0.0785 0.6975 0.052 Uiso 1 1 calc R
C23 C 0.3411(5) 0.0609(4) 0.6889(3) 0.0201(9) Uani 1 1 d .
N1 N 0.5732(4) 0.2043(3) 0.8679(2) 0.0163(7) Uani 1 1 d .
N2 N 0.3776(4) 0.1467(3) 0.7185(2) 0.0175(7) Uani 1 1 d .
F1 F -0.1383(3) 0.3834(2) 0.9533(2) 0.0360(7) Uani 1 1 d .
F2 F 0.8184(3) 0.0344(2) 0.62423(19) 0.0384(7) Uani 1 1 d .
F3 F 0.6515(3) -0.1166(2) 0.73131(18) 0.0328(6) Uani 1 1 d .
F4 F 0.8446(3) -0.3158(2) 0.6639(2) 0.0472(8) Uani 1 1 d .
F5 F 1.0119(3) -0.1682(3) 0.5556(2) 0.0437(7) Uani 1 1 d .
F6 F 0.9572(3) -0.1368(3) 0.74765(18) 0.0340(6) Uani 1 1 d .
F7 F 0.7035(3) -0.1394(3) 0.53904(19) 0.0439(7) Uani 1 1 d .
Rh1 Rh 0.44207(3) 0.31063(3) 0.76046(2) 0.01319(9) Uani 1 1 d .
Sb1 Sb 0.83182(3) -0.14041(3) 0.64237(2) 0.02076(9) Uani 1 1 d .

loop_
_atom_site_aniso_label
_atom_site_aniso_U_11
_atom_site_aniso_U_22
_atom_site_aniso_U_33
_atom_site_aniso_U_23
_atom_site_aniso_U_13
_atom_site_aniso_U_12
C1 0.019(2) 0.014(2) 0.017(2) 0.0055(16) 0.0020(18) -0.0040(16)
C2 0.023(2) 0.013(2) 0.019(2) 0.0007(17) 0.0042(18) -0.0016(17)
C3 0.024(2) 0.016(2) 0.017(2) 0.0012(17) -0.0003(19) -0.0056(17)
C4 0.019(2) 0.014(2) 0.016(2) 0.0011(17) -0.0002(18) -0.0024(16)
C5 0.016(2) 0.012(2) 0.011(2) 0.0020(16) 0.0020(17) -0.0020(15)
C6 0.023(2) 0.034(3) 0.019(2) 0.0058(19) -0.0034(19) -0.0046(19)
C7 0.029(3) 0.019(2) 0.033(3) -0.001(2) 0.008(2) 0.0029(19)
C8 0.037(3) 0.022(2) 0.025(3) -0.0074(19) -0.001(2) -0.010(2)
C9 0.020(2) 0.023(2) 0.026(3) 0.0007(19) -0.0024(19) -0.0057(18)
C10 0.023(2) 0.025(2) 0.017(2) -0.0018(18) 0.0018(19) -0.0068(18)
C11 0.017(2) 0.011(2) 0.017(2) -0.0037(16) -0.0020(18) -0.0070(16)
C12 0.017(2) 0.017(2) 0.017(2) -0.0002(17) 0.0010(18) -0.0030(16)
C13 0.009(2) 0.020(2) 0.025(2) -0.0022(18) -0.0013(18) -0.0010(16)
C14 0.020(2) 0.023(2) 0.015(2) -0.0027(18) 0.0044(18) -0.0003(17)
C15 0.026(2) 0.018(2) 0.011(2) 0.0005(17) -0.0017(18) -0.0015(17)
C16 0.017(2) 0.012(2) 0.014(2) -0.0017(16) -0.0007(17) -0.0042(16)
C17 0.020(2) 0.011(2) 0.017(2) -0.0012(16) -0.0027(18) -0.0056(16)
C18 0.023(2) 0.025(2) 0.014(2) -0.0029(18) -0.0012(19) -0.0039(18)
C19 0.026(2) 0.025(2) 0.024(3) 0.0053(19) -0.010(2) -0.0013(19)
C20 0.020(2) 0.017(2) 0.030(3) -0.0005(19) -0.003(2) -0.0014(17)
C21 0.019(2) 0.014(2) 0.021(2) -0.0037(17) 0.0012(18) -0.0021(16)
C22 0.047(3) 0.028(3) 0.034(3) -0.009(2) -0.005(2) -0.017(2)
C23 0.022(2) 0.021(2) 0.017(2) 0.0013(18) 0.0011(19) -0.0029(18)
N1 0.0195(18) 0.0133(17) 0.0165(19) -0.0047(14) 0.0004(15) -0.0033(14)
N2 0.0204(18) 0.0161(19) 0.0157(19) -0.0005(15) -0.0005(15) -0.0028(14)
F1 0.0227(14) 0.0437(17) 0.0385(17) 0.0019(13) 0.0016(12) -0.0006(12)
F2 0.0611(19) 0.0225(14) 0.0330(16) 0.0042(12) -0.0027(14) -0.0131(13)
F3 0.0202(13) 0.0472(17) 0.0272(15) 0.0056(12) 0.0061(12) -0.0016(11)
F4 0.058(2) 0.0233(15) 0.059(2) 0.0005(14) 0.0065(16) -0.0085(13)
F5 0.0416(17) 0.0568(19) 0.0309(17) -0.0081(14) 0.0174(14) -0.0117(14)
F6 0.0245(14) 0.0505(17) 0.0257(15) 0.0023(12) -0.0032(12) -0.0032(12)
F7 0.0514(18) 0.059(2) 0.0277(16) -0.0032(14) -0.0118(14) -0.0228(15)
Rh1 0.01479(17) 0.01260(17) 0.01191(18) -0.00153(12) 0.00017(13) -0.00194(12)
Sb1 0.02362(17) 0.02090(17) 0.01745(17) 0.00040(12) 0.00174(13) -0.00502(12)

loop_
_atom_type_symbol
_atom_type_description
_atom_type_scat_dispersion_real
_atom_type_scat_dispersion_imag
_atom_type_scat_source
C C 0.0033 0.0016 'International Tables Vol C Tables 4.2.6.8 and 6.1.1.4'
H H 0.0000 0.0000 'International Tables Vol C Tables 4.2.6.8 and 6.1.1.4'
N N 0.0061 0.0033 'International Tables Vol C Tables 4.2.6.8 and 6.1.1.4'
F F 0.0171 0.0103 'International Tables Vol C Tables 4.2.6.8 and 6.1.1.4'
Rh Rh -1.1178 0.9187 'International Tables Vol C Tables 4.2.6.8 and 6.1.1.4'
Sb Sb -0.5866 1.5461 'International Tables Vol C Tables 4.2.6.8 and 6.1.1.4'

loop_
_geom_angle_atom_site_label_1
_geom_angle_atom_site_label_2
_geom_angle_atom_site_label_3
_geom_angle
C2 C1 C5 107.7(3)
C2 C1 C6 126.2(4)
C5 C1 C6 125.7(4)
C2 C1 Rh1 71.5(2)
C5 C1 Rh1 73.6(2)
C6 C1 Rh1 126.4(3)
C1 C2 C3 107.8(3)
C1 C2 C7 126.8(4)
C3 C2 C7 125.4(4)
C1 C2 Rh1 70.3(2)
C3 C2 Rh1 69.4(2)
C7 C2 Rh1 128.1(3)
C2 C3 C4 107.8(3)
C2 C3 C8 125.1(4)
C4 C3 C8 126.2(4)
C2 C3 Rh1 71.9(2)
C4 C3 Rh1 74.8(2)
C8 C3 Rh1 127.6(3)
C5 C4 C3 108.1(3)
C5 C4 C9 127.6(4)
C3 C4 C9 124.4(4)
C5 C4 Rh1 71.5(2)
C3 C4 Rh1 66.8(2)
C9 C4 Rh1 128.5(3)
C4 C5 C1 108.3(3)
C4 C5 C10 127.5(3)
C1 C5 C10 124.2(3)
C4 C5 Rh1 72.2(2)
C1 C5 Rh1 67.8(2)
C10 C5 Rh1 125.9(3)
C1 C6 H6A 109.5
C1 C6 H6B 109.5
H6A C6 H6B 109.5
C1 C6 H6C 109.5
H6A C6 H6C 109.5
H6B C6 H6C 109.5
C2 C7 H7A 109.5
C2 C7 H7B 109.5
H7A C7 H7B 109.5
C2 C7 H7C 109.5
H7A C7 H7C 109.5
H7B C7 H7C 109.5
C3 C8 H8A 109.5
C3 C8 H8B 109.5
H8A C8 H8B 109.5
C3 C8 H8C 109.5
H8A C8 H8C 109.5
H8B C8 H8C 109.5
C4 C9 H9A 109.5
C4 C9 H9B 109.5
H9A C9 H9B 109.5
C4 C9 H9C 109.5
H9A C9 H9C 109.5
H9B C9 H9C 109.5
C5 C10 H10A 109.5
C5 C10 H10B 109.5
H10A C10 H10B 109.5
C5 C10 H10C 109.5
H10A C10 H10C 109.5
H10B C10 H10C 109.5
C12 C11 C16 118.6(4)
C12 C11 Rh1 126.3(3)
C16 C11 Rh1 115.0(3)
C13 C12 C11 119.3(4)
C13 C12 H12 120.3
C11 C12 H12 120.3
F1 C13 C14 118.0(4)
F1 C13 C12 118.8(4)
C14 C13 C12 123.2(4)
C13 C14 C15 118.0(4)
C13 C14 H14 121.0
C15 C14 H14 121.0
C14 C15 C16 120.2(4)
C14 C15 H15 119.9
C16 C15 H15 119.9
C15 C16 C11 120.7(4)
C15 C16 C17 122.8(4)
C11 C16 C17 116.3(3)
N1 C17 C18 121.1(4)
N1 C17 C16 112.9(3)
C18 C17 C16 125.8(4)
C19 C18 C17 119.8(4)
C19 C18 H18 120.1
C17 C18 H18 120.1
C20 C19 C18 119.3(4)
C20 C19 H19 120.3
C18 C19 H19 120.3
C19 C20 C21 119.0(4)
C19 C20 H20 120.5
C21 C20 H20 120.5
N1 C21 C20 122.3(4)
N1 C21 H21 118.8
C20 C21 H21 118.8
C23 C22 H22A 109.5
C23 C22 H22B 109.5
H22A C22 H22B 109.5
C23 C22 H22C 109.5
H22A C22 H22C 109.5
H22B C22 H22C 109.5
N2 C23 C22 179.0(5)
C21 N1 C17 118.4(3)
C21 N1 Rh1 125.0(3)
C17 N1 Rh1 116.6(2)
C23 N2 Rh1 175.0(3)
C11 Rh1 N2 87.04(13)
C11 Rh1 N1 78.73(14)
N2 Rh1 N1 89.17(12)
C11 Rh1 C3 110.45(15)
N2 Rh1 C3 159.66(14)
N1 Rh1 C3 104.03(14)
C11 Rh1 C1 115.43(15)
N2 Rh1 C1 98.95(14)
N1 Rh1 C1 163.83(13)
C3 Rh1 C1 64.66(15)
C11 Rh1 C2 95.54(15)
N2 Rh1 C2 132.61(14)
N1 Rh1 C2 137.82(14)
C3 Rh1 C2 38.69(15)
C1 Rh1 C2 38.15(14)
C11 Rh1 C5 154.02(14)
N2 Rh1 C5 96.38(13)
N1 Rh1 C5 126.94(13)
C3 Rh1 C5 63.34(14)
C1 Rh1 C5 38.59(13)
C2 Rh1 C5 63.38(14)
C11 Rh1 C4 148.31(14)
N2 Rh1 C4 124.64(13)
N1 Rh1 C4 100.69(13)
C3 Rh1 C4 38.39(14)
C1 Rh1 C4 63.19(14)
C2 Rh1 C4 63.37(14)
C5 Rh1 C4 36.27(13)
F2 Sb1 F7 89.76(12)
F2 Sb1 F5 90.90(12)
F7 Sb1 F5 91.37(12)
F2 Sb1 F4 178.62(12)
F7 Sb1 F4 91.25(13)
F5 Sb1 F4 90.02(12)
F2 Sb1 F6 88.89(12)
F7 Sb1 F6 178.26(12)
F5 Sb1 F6 89.75(12)
F4 Sb1 F6 90.09(12)
F2 Sb1 F3 90.47(12)
F7 Sb1 F3 89.16(12)
F5 Sb1 F3 178.54(12)
F4 Sb1 F3 88.61(12)
F6 Sb1 F3 89.75(11)

loop_
_geom_bond_atom_site_label_1
_geom_bond_atom_site_label_2
_geom_bond_distance
C1 C2 1.420(5)
C1 C5 1.458(5)
C1 C6 1.497(5)
C1 Rh1 2.165(4)
C2 C3 1.434(6)
C2 C7 1.499(5)
C2 Rh1 2.181(4)
C3 C4 1.450(5)
C3 C8 1.496(5)
C3 Rh1 2.146(4)
C4 C5 1.399(5)
C4 C9 1.493(5)
C4 Rh1 2.252(4)
C5 C10 1.492(5)
C5 Rh1 2.243(4)
C6 H6A 0.9800
C6 H6B 0.9800
C6 H6C 0.9800
C7 H7A 0.9800
C7 H7B 0.9800
C7 H7C 0.9800
C8 H8A 0.9800
C8 H8B 0.9800
C8 H8C 0.9800
C9 H9A 0.9800
C9 H9B 0.9800
C9 H9C 0.9800
C10 H10A 0.9800
C10 H10B 0.9800
C10 H10C 0.9800
C11 C12 1.386(5)
C11 C16 1.400(5)
C11 Rh1 2.042(4)
C12 C13 1.376(5)
C12 H12 0.9500
C13 F1 1.359(4)
C13 C14 1.370(5)
C14 C15 1.387(5)
C14 H14 0.9500
C15 C16 1.392(5)
C15 H15 0.9500
C16 C17 1.468(5)
C17 N1 1.364(5)
C17 C18 1.388(5)
C18 C19 1.381(6)
C18 H18 0.9500
C19 C20 1.379(6)
C19 H19 0.9500
C20 C21 1.384(5)
C20 H20 0.9500
C21 N1 1.357(5)
C21 H21 0.9500
C22 C23 1.469(6)
C22 H22A 0.9800
C22 H22B 0.9800
C22 H22C 0.9800
C23 N2 1.131(5)
N1 Rh1 2.091(3)
N2 Rh1 2.062(3)
F2 Sb1 1.863(2)
F3 Sb1 1.883(2)
F4 Sb1 1.874(3)
F5 Sb1 1.865(3)
F6 Sb1 1.877(2)
F7 Sb1 1.865(3)
